data_4503631
loop_
_publ_author_name
'Bi, Yanfeng'
'Liao, Wuping'
'Zhang, Hongjie'

_publ_contact_author 'Prof Dr Wuping Liao'
_publ_section_title
;
 Assembly of Supramolecular Compounds with Water-Soluble Calix[4]arenes
;
_journal_issue 10
_journal_name_full 'Crystal Growth &amp; Design'
_journal_page_first 3630
_journal_paper_doi 10.1021/cg800177m
_journal_volume 8
_journal_year 2008
_chemical_formula_moiety 'Cu2 [C12H8N2]2 [C28H20S4O16] 11.94H2O'
_chemical_formula_sum 'C52 H59.88 Cu2 N4 O27.94 S4'
_chemical_formula_weight 1443.32
_chemical_name_common 'Cu2 [C12H8N2]2 [C28H20S4O16] 11.94H2O'
_chemical_name_systematic
; 
 ? 
;
_space_group_IT_number 14
_symmetry_cell_setting monoclinic
_symmetry_space_group_name_Hall '-P 2ybc'
_symmetry_space_group_name_H-M 'P 1 21/c 1'
_atom_sites_solution_hydrogens geom
_atom_sites_solution_primary direct
_atom_sites_solution_secondary difmap
_audit_creation_method SHELXL-97
_cell_angle_alpha 90.00
_cell_angle_beta 124.705(18)
_cell_angle_gamma 90.00
_cell_formula_units_Z 4
_cell_length_a 14.472(5)
_cell_length_b 27.273(9)
_cell_length_c 17.893(4)
_cell_measurement_reflns_used 5879
_cell_measurement_temperature 293(2)
_cell_measurement_theta_max 22.42
_cell_measurement_theta_min 2.27
_cell_volume 5806(3)
_computing_cell_refinement 'SMART (Bruker, 2001)'
_computing_data_collection 'SMART (Bruker, 2001)'
_computing_data_reduction 'SAINT+ (Bruker, 1999)'
_computing_molecular_graphics 'PLATON (Spek, 2003)'
_computing_publication_material 'SHELXTL (1998)'
_computing_structure_refinement 'SHELXTL (Sheldrick, 1998)'
_computing_structure_solution 'SHELXTL (Sheldrick, 1998)'
_diffrn_ambient_temperature 293(2)
_diffrn_measured_fraction_theta_full 0.999
_diffrn_measured_fraction_theta_max 0.999
_diffrn_measurement_device_type 'Bruker AXS Apex CCD diffractometer'
_diffrn_measurement_method '\w scan'
_diffrn_radiation_monochromator graphite
_diffrn_radiation_source 'fine-focus sealed tube'
_diffrn_radiation_type MoK\a
_diffrn_radiation_wavelength 0.71073
_diffrn_reflns_av_R_equivalents 0.1166
_diffrn_reflns_av_sigmaI/netI 0.0924
_diffrn_reflns_limit_h_max 17
_diffrn_reflns_limit_h_min -17
_diffrn_reflns_limit_k_max 32
_diffrn_reflns_limit_k_min -32
_diffrn_reflns_limit_l_max 20
_diffrn_reflns_limit_l_min -21
_diffrn_reflns_number 46078
_diffrn_reflns_theta_full 25.00
_diffrn_reflns_theta_max 25.00
_diffrn_reflns_theta_min 1.49
_diffrn_standards_interval_time 0
_diffrn_standards_number 0
_exptl_absorpt_coefficient_mu 0.972
_exptl_absorpt_correction_T_max 0.8808
_exptl_absorpt_correction_T_min 0.6738
_exptl_absorpt_correction_type empirical
_exptl_absorpt_process_details ' SADABS, Sheldrick, 1996'
_exptl_crystal_colour green
_exptl_crystal_density_diffrn 1.651
_exptl_crystal_density_method 'not measured'
_exptl_crystal_description prism
_exptl_crystal_F_000 2982
_exptl_crystal_size_max 0.44
_exptl_crystal_size_mid 0.13
_exptl_crystal_size_min 0.13
_refine_diff_density_max 1.258
_refine_diff_density_min -0.829
_refine_diff_density_rms 0.126
_refine_ls_extinction_method none
_refine_ls_goodness_of_fit_ref 1.044
_refine_ls_hydrogen_treatment constr
_refine_ls_matrix_type full
_refine_ls_number_parameters 777
_refine_ls_number_reflns 10214
_refine_ls_number_restraints 0
_refine_ls_restrained_S_all 1.044
_refine_ls_R_factor_all 0.1234
_refine_ls_R_factor_gt 0.0862
_refine_ls_shift/su_max 0.000
_refine_ls_shift/su_mean 0.000
_refine_ls_structure_factor_coef Fsqd
_refine_ls_weighting_details 'calc w=1/[\s^2^(Fo^2^)+(0.1203P)^2^+11.7836P] where P=(Fo^2^+2Fc^2^)/3'
_refine_ls_weighting_scheme calc
_refine_ls_wR_factor_gt 0.2178
_refine_ls_wR_factor_ref 0.2350
_reflns_number_gt 6922
_reflns_number_total 10214
_reflns_threshold_expression >2sigma(I)
_cod_data_source_file cg800177m_si_001.cif
_cod_data_source_block compd_1
_cod_original_sg_symbol_H-M 'P 21/c'
_cod_database_code 4503631

loop_
_symmetry_equiv_pos_as_xyz
'x, y, z'
'-x, y+1/2, -z+1/2'
'-x, -y, -z'
'x, -y-1/2, z-1/2'

loop_
_atom_site_label
_atom_site_type_symbol
_atom_site_fract_x
_atom_site_fract_y
_atom_site_fract_z
_atom_site_U_iso_or_equiv
_atom_site_adp_type
_atom_site_occupancy
_atom_site_symmetry_multiplicity
_atom_site_calc_flag
_atom_site_refinement_flags
Cu1 Cu 0.68669(8) -0.05251(3) 1.30097(6) 0.0398(3) Uani 1 1 d .
Cu2 Cu 1.17570(8) -0.08773(3) 1.18073(7) 0.0469(3) Uani 1 1 d .
S1 S 0.48243(14) -0.13052(6) 1.17206(11) 0.0319(4) Uani 1 1 d .
S2 S 0.14375(16) -0.07575(8) 0.62554(15) 0.0512(5) Uani 1 1 d .
S3 S 0.62744(16) -0.11615(7) 0.53647(12) 0.0400(4) Uani 1 1 d .
S4 S 0.88730(14) -0.06216(6) 1.03690(12) 0.0382(4) Uani 1 1 d .
N1 N 0.5706(5) -0.0072(2) 1.2901(4) 0.0375(13) Uani 1 1 d .
N2 N 0.6492(5) -0.0178(2) 1.1891(4) 0.0373(13) Uani 1 1 d .
N3 N 1.1407(5) -0.1523(2) 1.1162(4) 0.0404(14) Uani 1 1 d .
N4 N 1.1196(5) -0.1241(2) 1.2469(4) 0.0480(15) Uani 1 1 d .
C1 C 0.4163(5) -0.2060(2) 0.9532(4) 0.0305(14) Uani 1 1 d .
C2 C 0.3121(5) -0.2196(3) 0.8622(4) 0.0354(15) Uani 1 1 d .
H2A H 0.2470 -0.2116 0.8625 0.043 Uiso 1 1 calc R
H2B H 0.3120 -0.2548 0.8543 0.043 Uiso 1 1 calc R
C3 C 0.2996(5) -0.1945(2) 0.7809(4) 0.0338(15) Uani 1 1 d .
C4 C 0.2463(5) -0.1499(2) 0.7510(5) 0.0359(15) Uani 1 1 d .
H4 H 0.2190 -0.1348 0.7813 0.043 Uiso 1 1 calc R
C5 C 0.2329(6) -0.1274(3) 0.6759(5) 0.0441(17) Uani 1 1 d .
C6 C 0.2774(5) -0.1487(3) 0.6321(5) 0.0366(16) Uani 1 1 d .
H6 H 0.2713 -0.1322 0.5839 0.044 Uiso 1 1 calc R
C7 C 0.3305(5) -0.1938(2) 0.6589(4) 0.0326(15) Uani 1 1 d .
C8 C 0.3721(5) -0.2172(3) 0.6059(5) 0.0377(16) Uani 1 1 d .
H8A H 0.3737 -0.2525 0.6132 0.045 Uiso 1 1 calc R
H8B H 0.3186 -0.2101 0.5418 0.045 Uiso 1 1 calc R
C9 C 0.4880(5) -0.2003(2) 0.6342(4) 0.0315(14) Uani 1 1 d .
C10 C 0.5015(6) -0.1699(2) 0.5786(4) 0.0346(15) Uani 1 1 d .
H10 H 0.4389 -0.1594 0.5231 0.042 Uiso 1 1 calc R
C11 C 0.6089(6) -0.1552(2) 0.6061(4) 0.0337(15) Uani 1 1 d .
C12 C 0.7037(6) -0.1708(2) 0.6886(4) 0.0323(14) Uani 1 1 d .
H12 H 0.7747 -0.1604 0.7064 0.039 Uiso 1 1 calc R
C13 C 0.6924(5) -0.2021(2) 0.7452(4) 0.0296(14) Uani 1 1 d .
C14 C 0.7959(5) -0.2181(2) 0.8356(4) 0.0321(14) Uani 1 1 d .
H14A H 0.8623 -0.2090 0.8379 0.039 Uiso 1 1 calc R
H14B H 0.7953 -0.2535 0.8402 0.039 Uiso 1 1 calc R
C15 C 0.8027(5) -0.1951(2) 0.9166(4) 0.0288(14) Uani 1 1 d .
C16 C 0.8383(5) -0.1472(2) 0.9394(4) 0.0305(14) Uani 1 1 d .
H16 H 0.8597 -0.1301 0.9066 0.037 Uiso 1 1 calc R
C17 C 0.8426(5) -0.1240(2) 1.0106(4) 0.0301(14) Uani 1 1 d .
C18 C 0.8092(5) -0.1494(2) 1.0583(4) 0.0317(14) Uani 1 1 d .
H18 H 0.8105 -0.1337 1.1050 0.038 Uiso 1 1 calc R
C19 C 0.7736(5) -0.1980(2) 1.0377(4) 0.0284(13) Uani 1 1 d .
C20 C 0.7367(5) -0.2239(2) 1.0919(4) 0.0302(14) Uani 1 1 d .
H20A H 0.7914 -0.2176 1.1561 0.036 Uiso 1 1 calc R
H20B H 0.7350 -0.2589 1.0822 0.036 Uiso 1 1 calc R
C21 C 0.6210(5) -0.2072(2) 1.0655(4) 0.0275(13) Uani 1 1 d .
C22 C 0.6078(5) -0.1785(2) 1.1225(4) 0.0289(14) Uani 1 1 d .
H22 H 0.6707 -0.1688 1.1785 0.035 Uiso 1 1 calc R
C23 C 0.5012(5) -0.1639(2) 1.0970(4) 0.0304(14) Uani 1 1 d .
C24 C 0.4068(5) -0.1772(2) 1.0119(4) 0.0296(14) Uani 1 1 d .
H24 H 0.3361 -0.1665 0.9944 0.035 Uiso 1 1 calc R
C25 C 0.5243(5) -0.2217(2) 0.9817(4) 0.0294(14) Uani 1 1 d .
C26 C 0.3368(5) -0.2174(2) 0.7318(4) 0.0323(14) Uani 1 1 d .
C27 C 0.5842(5) -0.2164(2) 0.7161(4) 0.0288(13) Uani 1 1 d .
C28 C 0.7721(5) -0.2208(2) 0.9664(4) 0.0295(14) Uani 1 1 d .
C29 C 0.5296(7) -0.0041(3) 1.3400(5) 0.0494(19) Uani 1 1 d .
H29 H 0.5497 -0.0274 1.3847 0.059 Uiso 1 1 calc R
C30 C 0.4560(7) 0.0343(3) 1.3259(6) 0.056(2) Uani 1 1 d .
H30 H 0.4258 0.0353 1.3599 0.067 Uiso 1 1 calc R
C31 C 0.4292(7) 0.0690(3) 1.2642(6) 0.053(2) Uani 1 1 d .
H31 H 0.3828 0.0948 1.2572 0.063 Uiso 1 1 calc R
C32 C 0.4452(6) 0.1021(3) 1.1408(5) 0.0452(18) Uani 1 1 d .
H32 H 0.4010 0.1293 1.1314 0.054 Uiso 1 1 calc R
C33 C 0.4848(6) 0.0961(3) 1.0893(5) 0.0490(19) Uani 1 1 d .
H33 H 0.4653 0.1187 1.0435 0.059 Uiso 1 1 calc R
C34 C 0.6006(7) 0.0476(3) 1.0519(5) 0.052(2) Uani 1 1 d .
H34 H 0.5853 0.0696 1.0066 0.062 Uiso 1 1 calc R
C35 C 0.6655(7) 0.0073(3) 1.0687(5) 0.052(2) Uani 1 1 d .
H35 H 0.6941 0.0014 1.0343 0.062 Uiso 1 1 calc R
C36 C 0.6885(6) -0.0250(3) 1.1381(5) 0.0450(18) Uani 1 1 d .
H36 H 0.7328 -0.0524 1.1492 0.054 Uiso 1 1 calc R
C37 C 0.5832(5) 0.0218(2) 1.1709(4) 0.0325(14) Uani 1 1 d .
C38 C 0.5571(6) 0.0554(2) 1.1034(5) 0.0430(17) Uani 1 1 d .
C39 C 0.4700(6) 0.0670(3) 1.2104(5) 0.0422(17) Uani 1 1 d .
C40 C 0.5401(6) 0.0273(2) 1.2255(5) 0.0365(15) Uani 1 1 d .
C41 C 1.1461(6) -0.1646(3) 1.0475(6) 0.052(2) Uani 1 1 d .
H41 H 1.1698 -0.1411 1.0242 0.062 Uiso 1 1 calc R
C42 C 1.1180(6) -0.2110(3) 1.0080(5) 0.054(2) Uani 1 1 d .
H42 H 1.1256 -0.2186 0.9611 0.065 Uiso 1 1 calc R
C43 C 1.0788(6) -0.2453(3) 1.0397(6) 0.055(2) Uani 1 1 d .
H43 H 1.0587 -0.2764 1.0137 0.066 Uiso 1 1 calc R
C44 C 1.0276(6) -0.2656(3) 1.1492(6) 0.055(2) Uani 1 1 d .
H44 H 1.0058 -0.2972 1.1261 0.066 Uiso 1 1 calc R
C45 C 1.0188(6) -0.2518(3) 1.2164(6) 0.062(3) Uani 1 1 d .
H45 H 0.9918 -0.2740 1.2391 0.075 Uiso 1 1 calc R
C46 C 1.0413(7) -0.1860(4) 1.3230(6) 0.063(2) Uani 1 1 d .
H46 H 1.0141 -0.2063 1.3483 0.076 Uiso 1 1 calc R
C47 C 1.0719(8) -0.1398(4) 1.3530(7) 0.071(3) Uani 1 1 d .
H47 H 1.0668 -0.1282 1.3994 0.085 Uiso 1 1 calc R
C48 C 1.1118(8) -0.1089(4) 1.3143(7) 0.069(3) Uani 1 1 d .
H48 H 1.1333 -0.0770 1.3361 0.082 Uiso 1 1 calc R
C49 C 1.0906(5) -0.1708(3) 1.2178(5) 0.0420(17) Uani 1 1 d .
C50 C 1.0500(6) -0.2037(3) 1.2542(5) 0.050(2) Uani 1 1 d .
C51 C 1.0995(5) -0.1863(3) 1.1466(5) 0.0414(17) Uani 1 1 d .
C52 C 1.0693(5) -0.2334(3) 1.1113(5) 0.0435(18) Uani 1 1 d .
O1 O 0.5435(4) -0.25171(17) 0.9313(3) 0.0406(11) Uani 1 1 d .
H1 H 0.4840 -0.2572 0.8823 0.061 Uiso 1 1 d R
O2 O 0.3728(4) -0.26440(16) 0.7573(3) 0.0391(11) Uani 1 1 d .
H2 H 0.3856 -0.2765 0.7221 0.059 Uiso 1 1 d R
O3 O 0.5653(4) -0.24778(17) 0.7651(3) 0.0384(11) Uani 1 1 d .
H3 H 0.6216 -0.2645 0.7982 0.058 Uiso 1 1 d R
O4 O 0.7424(4) -0.26902(15) 0.9430(3) 0.0351(10) Uani 1 1 d .
H4A H 0.6938 -0.2764 0.9511 0.053 Uiso 1 1 d R
O5 O 0.5934(4) -0.12316(17) 1.2545(3) 0.0424(11) Uani 1 1 d .
O6 O 0.4113(4) -0.16111(17) 1.1866(3) 0.0425(12) Uani 1 1 d .
O7 O 0.4261(4) -0.08523(16) 1.1272(3) 0.0417(12) Uani 1 1 d .
O8 O 0.1101(8) -0.0628(3) 0.6844(6) 0.100(3) Uani 1 1 d .
O9 O 0.0514(6) -0.0918(3) 0.5408(6) 0.122(4) Uani 1 1 d .
O10 O 0.2080(6) -0.0368(2) 0.6216(5) 0.080(2) Uani 1 1 d .
O11 O 0.5220(5) -0.0911(2) 0.4770(4) 0.0635(16) Uani 1 1 d .
O12 O 0.6587(6) -0.1461(2) 0.4877(4) 0.0638(17) Uani 1 1 d .
O13 O 0.7156(5) -0.0824(2) 0.5974(4) 0.0584(15) Uani 1 1 d .
O14 O 0.9973(4) -0.06040(17) 1.0506(4) 0.0457(12) Uani 1 1 d .
O15 O 0.8954(5) -0.0502(2) 1.1193(4) 0.0574(14) Uani 1 1 d .
O16 O 0.8039(5) -0.03386(19) 0.9593(4) 0.0617(16) Uani 1 1 d .
O17 O 0.7430(5) -0.07523(19) 1.4260(4) 0.0514(13) Uani 1 1 d .
O18 O 0.8149(5) -0.0862(2) 1.3105(4) 0.0606(16) Uani 1 1 d .
O19 O 1.1936(6) -0.0255(2) 1.2426(5) 0.0784(19) Uani 1 1 d .
O20 O 1.2325(5) -0.05857(19) 1.1107(4) 0.0603(16) Uani 1 1 d .
O21 O 1.3536(5) -0.1168(3) 1.2955(4) 0.080(2) Uani 1 1 d .
O001 O -0.0427(6) -0.0249(2) 0.2982(4) 0.0711(17) Uiso 1 1 d .
O002 O -0.0998(6) -0.1599(2) 0.4353(5) 0.0706(17) Uiso 1 1 d .
O003 O 0.1784(6) -0.0032(3) 0.4637(5) 0.088(2) Uiso 1 1 d .
O004 O 0.3402(7) -0.0273(3) 0.4223(6) 0.103(2) Uiso 1 1 d .
O005 O -0.0697(9) -0.3768(4) 0.1582(7) 0.130(3) Uiso 1 1 d .
O006 O -0.0433(9) -0.4494(4) 0.3689(8) 0.132(3) Uiso 1 1 d .
O007 O 0.0388(14) -0.3567(6) 0.3348(11) 0.200(9) Uiso 0.94(3) 1 d P

loop_
_atom_site_aniso_label
_atom_site_aniso_U_11
_atom_site_aniso_U_22
_atom_site_aniso_U_33
_atom_site_aniso_U_23
_atom_site_aniso_U_13
_atom_site_aniso_U_12
Cu1 0.0474(5) 0.0429(5) 0.0422(5) 0.0081(4) 0.0334(4) 0.0071(4)
Cu2 0.0442(5) 0.0474(5) 0.0551(6) -0.0052(4) 0.0319(5) -0.0004(4)
S1 0.0390(9) 0.0369(9) 0.0297(9) 0.0009(7) 0.0254(7) 0.0024(7)
S2 0.0420(10) 0.0550(12) 0.0598(13) 0.0003(10) 0.0309(10) 0.0036(9)
S3 0.0500(10) 0.0457(10) 0.0370(10) 0.0048(8) 0.0322(9) 0.0003(8)
S4 0.0336(9) 0.0373(9) 0.0449(11) 0.0004(7) 0.0230(8) -0.0003(7)
N1 0.039(3) 0.043(3) 0.035(3) 0.001(3) 0.024(3) -0.002(3)
N2 0.046(3) 0.038(3) 0.036(3) 0.004(2) 0.029(3) 0.002(3)
N3 0.036(3) 0.046(3) 0.043(4) 0.006(3) 0.025(3) 0.007(3)
N4 0.046(4) 0.059(4) 0.047(4) -0.004(3) 0.031(3) 0.003(3)
C1 0.027(3) 0.042(4) 0.029(4) -0.001(3) 0.020(3) -0.003(3)
C2 0.030(3) 0.051(4) 0.035(4) -0.006(3) 0.024(3) -0.009(3)
C3 0.023(3) 0.052(4) 0.029(4) -0.008(3) 0.017(3) -0.012(3)
C4 0.033(3) 0.051(4) 0.033(4) -0.012(3) 0.025(3) -0.004(3)
C5 0.033(4) 0.049(4) 0.048(4) -0.005(3) 0.021(3) -0.002(3)
C6 0.032(3) 0.054(4) 0.030(4) 0.001(3) 0.021(3) -0.002(3)
C7 0.030(3) 0.046(4) 0.026(3) -0.008(3) 0.018(3) -0.008(3)
C8 0.033(3) 0.057(4) 0.030(4) -0.011(3) 0.022(3) -0.010(3)
C9 0.027(3) 0.046(4) 0.031(4) -0.007(3) 0.022(3) -0.006(3)
C10 0.035(3) 0.051(4) 0.023(3) -0.001(3) 0.019(3) 0.002(3)
C11 0.046(4) 0.039(4) 0.034(4) -0.003(3) 0.034(3) -0.001(3)
C12 0.035(3) 0.041(4) 0.030(4) -0.001(3) 0.025(3) 0.001(3)
C13 0.037(3) 0.035(3) 0.031(3) -0.003(3) 0.028(3) 0.000(3)
C14 0.029(3) 0.041(4) 0.037(4) 0.005(3) 0.025(3) 0.004(3)
C15 0.021(3) 0.041(4) 0.029(3) 0.004(3) 0.017(3) 0.006(3)
C16 0.026(3) 0.043(4) 0.030(3) 0.005(3) 0.020(3) 0.004(3)
C17 0.023(3) 0.040(4) 0.027(3) 0.002(3) 0.014(3) 0.004(3)
C18 0.031(3) 0.041(4) 0.027(3) 0.004(3) 0.019(3) 0.005(3)
C19 0.024(3) 0.038(3) 0.025(3) 0.007(3) 0.015(3) 0.011(3)
C20 0.032(3) 0.042(4) 0.023(3) 0.005(3) 0.019(3) 0.005(3)
C21 0.029(3) 0.033(3) 0.030(3) 0.007(3) 0.022(3) 0.004(3)
C22 0.028(3) 0.038(3) 0.020(3) 0.005(3) 0.013(3) -0.001(3)
C23 0.034(3) 0.037(3) 0.033(4) 0.002(3) 0.027(3) 0.005(3)
C24 0.025(3) 0.045(4) 0.027(3) -0.002(3) 0.020(3) -0.002(3)
C25 0.033(3) 0.036(3) 0.030(4) 0.004(3) 0.025(3) 0.003(3)
C26 0.028(3) 0.043(4) 0.030(3) -0.009(3) 0.019(3) -0.008(3)
C27 0.031(3) 0.037(3) 0.023(3) -0.008(3) 0.019(3) -0.004(3)
C28 0.027(3) 0.036(4) 0.032(4) 0.006(3) 0.020(3) 0.006(3)
C29 0.063(5) 0.052(5) 0.050(5) -0.002(4) 0.042(4) 0.001(4)
C30 0.052(5) 0.078(6) 0.057(5) -0.005(4) 0.042(4) 0.007(4)
C31 0.055(5) 0.057(5) 0.063(5) -0.007(4) 0.044(4) 0.007(4)
C32 0.035(4) 0.048(4) 0.048(5) 0.003(3) 0.021(4) 0.003(3)
C33 0.049(4) 0.043(4) 0.042(4) 0.014(3) 0.019(4) 0.002(3)
C34 0.062(5) 0.055(5) 0.044(5) 0.013(4) 0.034(4) 0.002(4)
C35 0.065(5) 0.070(5) 0.041(4) 0.002(4) 0.043(4) -0.001(4)
C36 0.049(4) 0.053(4) 0.041(4) 0.003(3) 0.031(4) 0.007(3)
C37 0.034(3) 0.034(3) 0.029(3) 0.001(3) 0.018(3) -0.001(3)
C38 0.048(4) 0.040(4) 0.041(4) 0.000(3) 0.025(4) -0.001(3)
C39 0.035(4) 0.039(4) 0.053(5) -0.008(3) 0.025(4) -0.003(3)
C40 0.036(4) 0.038(4) 0.038(4) -0.003(3) 0.023(3) -0.007(3)
C41 0.046(4) 0.056(5) 0.062(5) -0.003(4) 0.036(4) 0.000(4)
C42 0.038(4) 0.071(6) 0.038(4) -0.009(4) 0.014(4) 0.010(4)
C43 0.035(4) 0.057(5) 0.053(5) 0.000(4) 0.014(4) 0.003(4)
C44 0.033(4) 0.050(5) 0.061(6) 0.014(4) 0.014(4) 0.006(3)
C45 0.036(4) 0.073(6) 0.069(6) 0.037(5) 0.024(4) 0.015(4)
C46 0.055(5) 0.092(7) 0.051(5) 0.027(5) 0.035(4) 0.016(5)
C47 0.061(6) 0.101(8) 0.055(6) 0.006(5) 0.035(5) 0.019(6)
C48 0.068(6) 0.085(7) 0.066(6) -0.006(5) 0.045(5) 0.011(5)
C49 0.027(3) 0.062(5) 0.034(4) 0.004(3) 0.016(3) 0.008(3)
C50 0.032(4) 0.067(5) 0.042(5) 0.020(4) 0.016(3) 0.010(4)
C51 0.024(3) 0.051(4) 0.044(4) 0.011(3) 0.016(3) 0.012(3)
C52 0.026(3) 0.048(4) 0.039(4) 0.005(3) 0.008(3) 0.004(3)
O1 0.038(3) 0.056(3) 0.034(3) -0.010(2) 0.024(2) 0.002(2)
O2 0.047(3) 0.045(3) 0.041(3) -0.008(2) 0.034(2) -0.006(2)
O3 0.034(2) 0.053(3) 0.033(3) 0.006(2) 0.021(2) -0.006(2)
O4 0.039(2) 0.038(3) 0.044(3) 0.003(2) 0.033(2) 0.003(2)
O5 0.047(3) 0.047(3) 0.030(3) -0.004(2) 0.020(2) 0.003(2)
O6 0.059(3) 0.045(3) 0.050(3) 0.002(2) 0.046(3) 0.000(2)
O7 0.057(3) 0.038(3) 0.049(3) 0.003(2) 0.042(3) 0.006(2)
O8 0.140(7) 0.093(5) 0.127(7) 0.032(5) 0.111(6) 0.049(5)
O9 0.069(5) 0.074(5) 0.127(7) -0.011(5) -0.001(5) 0.019(4)
O10 0.072(4) 0.077(4) 0.088(5) 0.022(4) 0.044(4) 0.002(3)
O11 0.060(4) 0.082(4) 0.048(3) 0.021(3) 0.031(3) 0.011(3)
O12 0.103(5) 0.057(3) 0.077(4) -0.005(3) 0.078(4) -0.010(3)
O13 0.074(4) 0.057(3) 0.058(4) 0.002(3) 0.046(3) -0.014(3)
O14 0.033(2) 0.050(3) 0.057(3) -0.004(2) 0.027(2) -0.004(2)
O15 0.064(4) 0.062(3) 0.063(4) -0.018(3) 0.046(3) -0.008(3)
O16 0.048(3) 0.043(3) 0.078(4) 0.017(3) 0.027(3) 0.003(2)
O17 0.063(3) 0.058(3) 0.042(3) 0.008(2) 0.035(3) 0.002(3)
O18 0.062(4) 0.072(4) 0.068(4) 0.026(3) 0.049(3) 0.028(3)
O19 0.077(4) 0.070(4) 0.075(4) -0.034(3) 0.035(4) -0.009(3)
O20 0.047(3) 0.054(3) 0.093(5) 0.018(3) 0.047(3) 0.007(2)
O21 0.051(4) 0.119(5) 0.059(4) -0.022(4) 0.024(3) 0.022(4)

loop_
_atom_type_symbol
_atom_type_description
_atom_type_scat_dispersion_real
_atom_type_scat_dispersion_imag
_atom_type_scat_source
C C 0.0033 0.0016 'International Tables Vol C Tables 4.2.6.8 and 6.1.1.4'
H H 0.0000 0.0000 'International Tables Vol C Tables 4.2.6.8 and 6.1.1.4'
Cu Cu 0.3201 1.2651 'International Tables Vol C Tables 4.2.6.8 and 6.1.1.4'
N N 0.0061 0.0033 'International Tables Vol C Tables 4.2.6.8 and 6.1.1.4'
O O 0.0106 0.0060 'International Tables Vol C Tables 4.2.6.8 and 6.1.1.4'
S S 0.1246 0.1234 'International Tables Vol C Tables 4.2.6.8 and 6.1.1.4'

loop_
_geom_angle_atom_site_label_1
_geom_angle_atom_site_label_2
_geom_angle_atom_site_label_3
_geom_angle
O18 Cu1 N2 90.7(2)
O18 Cu1 O17 89.7(2)
N2 Cu1 O17 168.4(2)
O18 Cu1 N1 169.4(2)
N2 Cu1 N1 82.9(2)
O17 Cu1 N1 94.9(2)
O18 Cu1 O5 88.3(2)
N2 Cu1 O5 106.0(2)
O17 Cu1 O5 85.6(2)
N1 Cu1 O5 101.6(2)
O19 Cu2 N3 173.4(3)
O19 Cu2 O20 92.3(3)
N3 Cu2 O20 92.7(2)
O19 Cu2 N4 93.5(3)
N3 Cu2 N4 81.6(2)
O20 Cu2 N4 174.1(2)
O19 Cu2 O21 94.1(3)
N3 Cu2 O21 89.9(2)
O20 Cu2 O21 92.6(2)
N4 Cu2 O21 85.9(3)
O19 Cu2 O14 90.1(2)
N3 Cu2 O14 86.3(2)
O20 Cu2 O14 82.5(2)
N4 Cu2 O14 98.6(2)
O21 Cu2 O14 173.6(2)
O7 S1 O5 113.3(3)
O7 S1 O6 110.8(3)
O5 S1 O6 112.5(3)
O7 S1 C23 107.5(3)
O5 S1 C23 106.5(3)
O6 S1 C23 105.7(3)
O9 S2 O8 111.0(6)
O9 S2 O10 114.9(5)
O8 S2 O10 110.7(5)
O9 S2 C5 105.7(4)
O8 S2 C5 106.0(4)
O10 S2 C5 108.0(4)
O11 S3 O13 111.3(4)
O11 S3 O12 112.8(4)
O13 S3 O12 111.8(4)
O11 S3 C11 106.4(3)
O13 S3 C11 106.0(3)
O12 S3 C11 108.0(3)
O16 S4 O15 113.5(4)
O16 S4 O14 112.2(3)
O15 S4 O14 111.8(3)
O16 S4 C17 106.0(3)
O15 S4 C17 106.9(3)
O14 S4 C17 105.8(3)
C29 N1 C40 118.5(6)
C29 N1 Cu1 130.3(5)
C40 N1 Cu1 111.0(4)
C36 N2 C37 117.9(6)
C36 N2 Cu1 129.7(5)
C37 N2 Cu1 111.9(4)
C41 N3 C51 117.9(7)
C41 N3 Cu2 129.1(5)
C51 N3 Cu2 112.9(5)
C48 N4 C49 118.3(7)
C48 N4 Cu2 129.7(6)
C49 N4 Cu2 112.0(5)
C24 C1 C25 117.9(6)
C24 C1 C2 119.4(5)
C25 C1 C2 122.7(6)
C1 C2 C3 115.1(5)
C1 C2 H2A 108.5
C3 C2 H2A 108.5
C1 C2 H2B 108.5
C3 C2 H2B 108.5
H2A C2 H2B 107.5
C4 C3 C26 118.6(6)
C4 C3 C2 120.3(6)
C26 C3 C2 121.0(6)
C3 C4 C5 120.5(6)
C3 C4 H4 119.8
C5 C4 H4 119.8
C4 C5 C6 120.5(7)
C4 C5 S2 120.3(5)
C6 C5 S2 118.7(6)
C7 C6 C5 121.2(6)
C7 C6 H6 119.4
C5 C6 H6 119.4
C6 C7 C26 117.2(6)
C6 C7 C8 119.7(6)
C26 C7 C8 122.9(6)
C9 C8 C7 114.6(5)
C9 C8 H8A 108.6
C7 C8 H8A 108.6
C9 C8 H8B 108.6
C7 C8 H8B 108.6
H8A C8 H8B 107.6
C10 C9 C27 118.3(6)
C10 C9 C8 121.3(6)
C27 C9 C8 120.4(6)
C9 C10 C11 120.1(6)
C9 C10 H10 120.0
C11 C10 H10 120.0
C12 C11 C10 120.8(6)
C12 C11 S3 118.5(5)
C10 C11 S3 120.6(5)
C11 C12 C13 120.2(6)
C11 C12 H12 119.9
C13 C12 H12 119.9
C27 C13 C12 117.9(6)
C27 C13 C14 122.4(6)
C12 C13 C14 119.7(6)
C13 C14 C15 112.7(5)
C13 C14 H14A 109.1
C15 C14 H14A 109.1
C13 C14 H14B 109.1
C15 C14 H14B 109.1
H14A C14 H14B 107.8
C16 C15 C28 119.3(6)
C16 C15 C14 118.7(5)
C28 C15 C14 121.9(6)
C15 C16 C17 121.1(6)
C15 C16 H16 119.4
C17 C16 H16 119.4
C18 C17 C16 119.2(6)
C18 C17 S4 121.0(5)
C16 C17 S4 119.7(5)
C17 C18 C19 121.3(6)
C17 C18 H18 119.3
C19 C18 H18 119.3
C18 C19 C28 118.2(6)
C18 C19 C20 119.0(5)
C28 C19 C20 122.8(6)
C19 C20 C21 112.7(5)
C19 C20 H20A 109.0
C21 C20 H20A 109.0
C19 C20 H20B 109.0
C21 C20 H20B 109.0
H20A C20 H20B 107.8
C22 C21 C25 118.3(5)
C22 C21 C20 121.9(6)
C25 C21 C20 119.7(5)
C21 C22 C23 120.9(6)
C21 C22 H22 119.6
C23 C22 H22 119.6
C22 C23 C24 119.7(6)
C22 C23 S1 121.3(5)
C24 C23 S1 119.0(5)
C1 C24 C23 121.3(6)
C1 C24 H24 119.4
C23 C24 H24 119.4
O1 C25 C21 115.0(5)
O1 C25 C1 123.2(6)
C21 C25 C1 121.8(6)
O2 C26 C7 123.5(6)
O2 C26 C3 114.7(6)
C7 C26 C3 121.7(6)
O3 C27 C13 122.0(6)
O3 C27 C9 115.3(5)
C13 C27 C9 122.7(6)
O4 C28 C15 116.5(5)
O4 C28 C19 122.8(5)
C15 C28 C19 120.7(6)
N1 C29 C30 120.7(7)
N1 C29 H29 119.7
C30 C29 H29 119.7
C31 C30 C29 120.6(7)
C31 C30 H30 119.7
C29 C30 H30 119.7
C30 C31 C39 120.5(7)
C30 C31 H31 119.7
C39 C31 H31 119.7
C33 C32 C39 121.2(7)
C33 C32 H32 119.4
C39 C32 H32 119.4
C32 C33 C38 121.4(7)
C32 C33 H33 119.3
C38 C33 H33 119.3
C35 C34 C38 119.4(7)
C35 C34 H34 120.3
C38 C34 H34 120.3
C34 C35 C36 119.2(7)
C34 C35 H35 120.4
C36 C35 H35 120.4
N2 C36 C35 122.4(7)
N2 C36 H36 118.8
C35 C36 H36 118.8
N2 C37 C38 122.8(6)
N2 C37 C40 116.0(6)
C38 C37 C40 121.1(6)
C37 C38 C34 118.2(7)
C37 C38 C33 118.1(7)
C34 C38 C33 123.7(7)
C31 C39 C40 116.4(7)
C31 C39 C32 125.2(7)
C40 C39 C32 118.3(7)
N1 C40 C39 123.3(6)
N1 C40 C37 117.0(6)
C39 C40 C37 119.8(6)
N3 C41 C42 123.4(8)
N3 C41 H41 118.3
C42 C41 H41 118.3
C43 C42 C41 118.7(8)
C43 C42 H42 120.7
C41 C42 H42 120.7
C42 C43 C52 119.8(8)
C42 C43 H43 120.1
C52 C43 H43 120.1
C45 C44 C52 122.4(8)
C45 C44 H44 118.8
C52 C44 H44 118.8
C44 C45 C50 121.4(8)
C44 C45 H45 119.3
C50 C45 H45 119.3
C47 C46 C50 120.2(9)
C47 C46 H46 119.9
C50 C46 H46 119.9
C46 C47 C48 120.1(9)
C46 C47 H47 120.0
C48 C47 H47 120.0
N4 C48 C47 121.7(9)
N4 C48 H48 119.1
C47 C48 H48 119.1
N4 C49 C51 117.5(7)
N4 C49 C50 122.7(7)
C51 C49 C50 119.8(7)
C46 C50 C49 117.1(8)
C46 C50 C45 125.1(8)
C49 C50 C45 117.8(8)
N3 C51 C52 122.7(7)
N3 C51 C49 116.0(7)
C52 C51 C49 121.3(7)
C51 C52 C43 117.4(7)
C51 C52 C44 117.3(8)
C43 C52 C44 125.2(8)
C25 O1 H1 109.5
C26 O2 H2 109.5
C27 O3 H3 109.5
C28 O4 H4A 109.5
S1 O5 Cu1 125.8(3)
S4 O14 Cu2 128.0(3)

loop_
_geom_bond_atom_site_label_1
_geom_bond_atom_site_label_2
_geom_bond_distance
Cu1 O18 1.989(5)
Cu1 N2 1.990(6)
Cu1 O17 1.994(5)
Cu1 N1 2.004(6)
Cu1 O5 2.224(5)
Cu2 O19 1.960(6)
Cu2 N3 2.007(6)
Cu2 O20 2.013(6)
Cu2 N4 2.035(6)
Cu2 O21 2.335(6)
Cu2 O14 2.408(5)
S1 O7 1.445(5)
S1 O5 1.449(5)
S1 O6 1.458(5)
S1 C23 1.766(6)
S2 O9 1.404(8)
S2 O8 1.434(7)
S2 O10 1.441(7)
S2 C5 1.772(8)
S3 O11 1.442(6)
S3 O13 1.443(6)
S3 O12 1.443(6)
S3 C11 1.771(6)
S4 O16 1.440(6)
S4 O15 1.449(6)
S4 O14 1.466(5)
S4 C17 1.772(7)
N1 C29 1.325(9)
N1 C40 1.355(9)
N2 C36 1.336(9)
N2 C37 1.355(8)
N3 C41 1.318(10)
N3 C51 1.372(9)
N4 C48 1.339(11)
N4 C49 1.349(10)
C1 C24 1.380(9)
C1 C25 1.406(8)
C1 C2 1.505(9)
C2 C3 1.523(9)
C2 H2A 0.9700
C2 H2B 0.9700
C3 C4 1.373(10)
C3 C26 1.411(9)
C4 C5 1.386(10)
C4 H4 0.9300
C5 C6 1.393(10)
C6 C7 1.383(10)
C6 H6 0.9300
C7 C26 1.410(9)
C7 C8 1.523(9)
C8 C9 1.522(8)
C8 H8A 0.9700
C8 H8B 0.9700
C9 C10 1.391(9)
C9 C27 1.397(9)
C10 C11 1.396(9)
C10 H10 0.9300
C11 C12 1.392(9)
C12 C13 1.402(9)
C12 H12 0.9300
C13 C27 1.396(8)
C13 C14 1.513(9)
C14 C15 1.529(9)
C14 H14A 0.9700
C14 H14B 0.9700
C15 C16 1.378(9)
C15 C28 1.391(8)
C16 C17 1.391(9)
C16 H16 0.9300
C17 C18 1.382(9)
C18 C19 1.393(9)
C18 H18 0.9300
C19 C28 1.409(9)
C19 C20 1.521(8)
C20 C21 1.527(8)
C20 H20A 0.9700
C20 H20B 0.9700
C21 C22 1.382(8)
C21 C25 1.405(9)
C22 C23 1.395(8)
C22 H22 0.9300
C23 C24 1.396(9)
C24 H24 0.9300
C25 O1 1.358(7)
C26 O2 1.360(8)
C27 O3 1.361(7)
C28 O4 1.372(8)
C29 C30 1.409(11)
C29 H29 0.9300
C30 C31 1.333(12)
C30 H30 0.9300
C31 C39 1.387(11)
C31 H31 0.9300
C32 C33 1.344(11)
C32 C39 1.445(11)
C32 H32 0.9300
C33 C38 1.447(10)
C33 H33 0.9300
C34 C35 1.363(11)
C34 C38 1.396(11)
C34 H34 0.9300
C35 C36 1.400(10)
C35 H35 0.9300
C36 H36 0.9300
C37 C38 1.386(9)
C37 C40 1.435(9)
C39 C40 1.402(10)
C41 C42 1.391(11)
C41 H41 0.9300
C42 C43 1.373(12)
C42 H42 0.9300
C43 C52 1.404(11)
C43 H43 0.9300
C44 C45 1.332(13)
C44 C52 1.435(11)
C44 H44 0.9300
C45 C50 1.425(13)
C45 H45 0.9300
C46 C47 1.344(14)
C46 C50 1.394(12)
C46 H46 0.9300
C47 C48 1.406(14)
C47 H47 0.9300
C48 H48 0.9300
C49 C51 1.416(10)
C49 C50 1.419(11)
C51 C52 1.387(10)
O1 H1 0.8200
O2 H2 0.8198
O3 H3 0.8200
O4 H4A 0.8200
